data_8107310
loop_
_publ_author_name
'Li, Jie'
'Yan, Biao'
'Li, Hongya'

_publ_section_title
;
 Crystal structure of
 dichlorido-tetra((E)-(RS)-1-(2,4-dichlorophenyl)-4,4-dimethyl-2-(1,2,4-triazol-1-yl)pent-1-en-3-ol-\k1
 N)zinc(II), C60H68O4N12Cl10Zn
;
_journal_issue 6
_journal_name_full 'Zeitschrift f\"ur Kristallographie - New Crystal Structures'
_journal_page_first 1121
_journal_page_last 1123
_journal_paper_doi 10.1515/ncrs-2022-0384
_journal_volume 237
_journal_year 2022
_chemical_formula_sum 'C60 H68 Cl10 N12 O4 Zn'
_chemical_formula_weight 1441.13
_space_group_crystal_system triclinic
_space_group_IT_number 2
_space_group_name_Hall '-P 1'
_space_group_name_H-M_alt 'P -1'
_atom_sites_solution_hydrogens geom
_cell_angle_alpha 91.085(5)
_cell_angle_beta 98.609(4)
_cell_angle_gamma 106.874(5)
_cell_formula_units_Z 1
_cell_length_a 8.816(2)
_cell_length_b 13.688(4)
_cell_length_c 15.169(4)
_cell_measurement_reflns_used 1477
_cell_measurement_temperature 296(2)
_cell_measurement_theta_max 21.68
_cell_measurement_theta_min 2.60
_cell_volume 1728.2(8)
_computing_cell_refinement 'SAINT (Bruker, 2009)'
_computing_data_collection 'APEX2 (Bruker, 2009)'
_computing_data_reduction 'SAINT (Bruker, 2009)'
_computing_molecular_graphics 'SHELXTL (Sheldrick, 2008)'
_computing_publication_material 'SHELXTL (Sheldrick, 2008)'
_computing_structure_refinement 'SHELXL-2018/3 (Sheldrick, 2018)'
_computing_structure_solution 'SHELXS-97 (Sheldrick, 2008)'
_diffrn_ambient_temperature 296(2)
_diffrn_measured_fraction_theta_full 0.986
_diffrn_measured_fraction_theta_max 0.907
_diffrn_measurement_device_type 'Bruker APEX-II CCD'
_diffrn_measurement_method '\f and \w scans'
_diffrn_radiation_type MoK\a
_diffrn_radiation_wavelength 0.71073
_diffrn_reflns_av_R_equivalents 0.0352
_diffrn_reflns_av_unetI/netI 0.0894
_diffrn_reflns_Laue_measured_fraction_full 0.986
_diffrn_reflns_Laue_measured_fraction_max 0.907
_diffrn_reflns_limit_h_max 11
_diffrn_reflns_limit_h_min -11
_diffrn_reflns_limit_k_max 13
_diffrn_reflns_limit_k_min -17
_diffrn_reflns_limit_l_max 18
_diffrn_reflns_limit_l_min -19
_diffrn_reflns_number 9820
_diffrn_reflns_point_group_measured_fraction_full 0.986
_diffrn_reflns_point_group_measured_fraction_max 0.907
_diffrn_reflns_theta_full 25.242
_diffrn_reflns_theta_max 27.481
_diffrn_reflns_theta_min 1.558
_exptl_absorpt_coefficient_mu 0.795
_exptl_absorpt_correction_T_max 0.852
_exptl_absorpt_correction_T_min 0.763
_exptl_absorpt_correction_type multi-scan
_exptl_crystal_colour colourless
_exptl_crystal_density_diffrn 1.385
_exptl_crystal_density_method 'not measured'
_exptl_crystal_description needle
_exptl_crystal_F_000 744
_exptl_crystal_size_max 0.346
_exptl_crystal_size_mid 0.284
_exptl_crystal_size_min 0.201
_refine_diff_density_max 0.547
_refine_diff_density_min -0.725
_refine_diff_density_rms 0.077
_refine_ls_extinction_coef .
_refine_ls_extinction_method none
_refine_ls_goodness_of_fit_ref 0.952
_refine_ls_hydrogen_treatment constr
_refine_ls_matrix_type full
_refine_ls_number_parameters 396
_refine_ls_number_reflns 7193
_refine_ls_number_restraints 0
_refine_ls_restrained_S_all 0.952
_refine_ls_R_factor_all 0.1054
_refine_ls_R_factor_gt 0.0615
_refine_ls_shift/su_max 0.000
_refine_ls_shift/su_mean 0.000
_refine_ls_structure_factor_coef Fsqd
_refine_ls_weighting_details 'w=1/[\s^2^(Fo^2^)+(0.0805P)^2^] where P=(Fo^2^+2Fc^2^)/3'
_refine_ls_weighting_scheme calc
_refine_ls_wR_factor_gt 0.1449
_refine_ls_wR_factor_ref 0.1709
_reflns_Friedel_coverage 0.000
_reflns_Friedel_fraction_full .
_reflns_Friedel_fraction_max .
_reflns_number_gt 4307
_reflns_number_total 7193
_reflns_threshold_expression 'I > 2\s(I)'
_cod_data_source_file suppl_j_ncrs-2022-0384_suppl.cif
_cod_data_source_block 04
_cod_database_code 8107310
_shelx_space_group_comment
; 
The symmetry employed for this shelxl refinement is uniquely defined 
by the following loop, which should always be used as a source of 
symmetry information in preference to the above space-group names. 
They are only intended as comments. 
;
_shelx_estimated_absorpt_t_min 0.771
_shelx_estimated_absorpt_t_max 0.857

loop_
_space_group_symop_operation_xyz
'x, y, z'
'-x, -y, -z'

loop_
_atom_site_label
_atom_site_type_symbol
_atom_site_fract_x
_atom_site_fract_y
_atom_site_fract_z
_atom_site_U_iso_or_equiv
_atom_site_adp_type
_atom_site_occupancy
_atom_site_site_symmetry_order
_atom_site_calc_flag
_atom_site_refinement_flags_posn
_atom_site_refinement_flags_adp
_atom_site_refinement_flags_occupancy
_atom_site_disorder_assembly
_atom_site_disorder_group
C1 C 0.3095(5) 0.1584(3) -0.0399(3) 0.0385(9) Uani 1 1 d . . . . .
H1 H 0.373805 0.124130 -0.007348 0.046 Uiso 1 1 calc R U . . .
C2 C 0.1174(5) 0.2066(3) -0.0967(3) 0.0545(12) Uani 1 1 d . . . . .
H2 H 0.012935 0.210183 -0.110855 0.065 Uiso 1 1 calc R U . . .
C3 C 0.5203(5) 0.2766(3) -0.1148(3) 0.0355(9) Uani 1 1 d . . . . .
C4 C 0.6603(5) 0.2802(3) -0.0436(3) 0.0382(9) Uani 1 1 d . . . . .
H4 H 0.755427 0.294546 -0.072950 0.046 Uiso 1 1 calc R U . . .
C5 C 0.6968(5) 0.3632(3) 0.0323(3) 0.0480(11) Uani 1 1 d . . . . .
C6 C 0.8594(6) 0.3671(5) 0.0868(3) 0.0790(17) Uani 1 1 d . . . . .
H6A H 0.853424 0.301705 0.110415 0.118 Uiso 1 1 calc R U . . .
H6B H 0.940459 0.383417 0.049163 0.118 Uiso 1 1 calc R U . . .
H6C H 0.886359 0.418524 0.135207 0.118 Uiso 1 1 calc R U . . .
C7 C 0.5709(6) 0.3416(4) 0.0951(3) 0.0643(14) Uani 1 1 d . . . . .
H7A H 0.601260 0.395185 0.141844 0.096 Uiso 1 1 calc R U . . .
H7B H 0.467976 0.338972 0.061865 0.096 Uiso 1 1 calc R U . . .
H7C H 0.564858 0.277318 0.120726 0.096 Uiso 1 1 calc R U . . .
C8 C 0.7082(8) 0.4663(4) -0.0084(4) 0.0804(18) Uani 1 1 d . . . . .
H8A H 0.606201 0.463880 -0.042668 0.121 Uiso 1 1 calc R U . . .
H8B H 0.737068 0.519541 0.038538 0.121 Uiso 1 1 calc R U . . .
H8C H 0.788471 0.480063 -0.046634 0.121 Uiso 1 1 calc R U . . .
C9 C 0.5296(5) 0.3114(3) -0.1958(3) 0.0394(9) Uani 1 1 d . . . . .
H9 H 0.435022 0.311765 -0.232150 0.047 Uiso 1 1 calc R U . . .
C10 C 0.6809(5) 0.3491(3) -0.2307(2) 0.0377(9) Uani 1 1 d . . . . .
C11 C 0.7349(5) 0.4485(3) -0.2572(3) 0.0404(10) Uani 1 1 d . . . . .
C12 C 0.8831(5) 0.4860(3) -0.2856(3) 0.0463(11) Uani 1 1 d . . . . .
H12 H 0.917546 0.553146 -0.301742 0.056 Uiso 1 1 calc R U . . .
C13 C 0.9762(5) 0.4232(3) -0.2894(3) 0.0440(10) Uani 1 1 d . . . . .
C14 C 0.9242(5) 0.3218(4) -0.2693(3) 0.0490(11) Uani 1 1 d . . . . .
H14 H 0.986614 0.278295 -0.274730 0.059 Uiso 1 1 calc R U . . .
C15 C 0.7786(5) 0.2874(3) -0.2413(3) 0.0470(11) Uani 1 1 d . . . . .
H15 H 0.742807 0.219060 -0.228620 0.056 Uiso 1 1 calc R U . . .
C16 C -0.1778(5) 0.0716(3) 0.1402(3) 0.0408(10) Uani 1 1 d . . . . .
H16 H -0.276896 0.027587 0.114134 0.049 Uiso 1 1 calc R U . . .
C17 C 0.0628(5) 0.1546(4) 0.1669(3) 0.0532(12) Uani 1 1 d . . . . .
H17 H 0.170283 0.179519 0.160419 0.064 Uiso 1 1 calc R U . . .
C18 C -0.2635(5) 0.1365(3) 0.2736(2) 0.0357(9) Uani 1 1 d . . . . .
C19 C -0.3688(5) 0.0373(3) 0.3015(3) 0.0411(10) Uani 1 1 d . . . . .
H19 H -0.453724 0.053206 0.328616 0.049 Uiso 1 1 calc R U . . .
C20 C -0.2806(6) -0.0175(3) 0.3701(3) 0.0550(12) Uani 1 1 d . . . . .
C21 C -0.4128(8) -0.1043(4) 0.4023(4) 0.0880(19) Uani 1 1 d . . . . .
H21A H -0.485407 -0.075649 0.427395 0.132 Uiso 1 1 calc R U . . .
H21B H -0.364086 -0.139631 0.446952 0.132 Uiso 1 1 calc R U . . .
H21C H -0.470834 -0.151538 0.352649 0.132 Uiso 1 1 calc R U . . .
C22 C -0.1670(7) -0.0629(4) 0.3309(4) 0.0804(17) Uani 1 1 d . . . . .
H22A H -0.118775 -0.098463 0.375444 0.121 Uiso 1 1 calc R U . . .
H22B H -0.084582 -0.009207 0.311037 0.121 Uiso 1 1 calc R U . . .
H22C H -0.225095 -0.109905 0.281056 0.121 Uiso 1 1 calc R U . . .
C23 C -0.1926(8) 0.0581(4) 0.4499(3) 0.0831(19) Uani 1 1 d . . . . .
H23A H -0.110398 0.112572 0.430892 0.125 Uiso 1 1 calc R U . . .
H23B H -0.144591 0.023316 0.495299 0.125 Uiso 1 1 calc R U . . .
H23C H -0.267600 0.085783 0.473599 0.125 Uiso 1 1 calc R U . . .
C24 C -0.2577(5) 0.2303(3) 0.3020(2) 0.0417(10) Uani 1 1 d . . . . .
H24 H -0.180027 0.284269 0.283518 0.050 Uiso 1 1 calc R U . . .
C25 C -0.3616(5) 0.2572(3) 0.3597(3) 0.0410(10) Uani 1 1 d . . . . .
C26 C -0.2962(5) 0.3157(3) 0.4403(3) 0.0480(11) Uani 1 1 d . . . . .
C27 C -0.3903(7) 0.3485(3) 0.4918(3) 0.0584(13) Uani 1 1 d . . . . .
H27 H -0.344315 0.387879 0.544966 0.070 Uiso 1 1 calc R U . . .
C28 C -0.5523(6) 0.3221(4) 0.4635(3) 0.0564(12) Uani 1 1 d . . . . .
C29 C -0.6224(6) 0.2630(3) 0.3853(3) 0.0539(12) Uani 1 1 d . . . . .
H29 H -0.733012 0.243995 0.367139 0.065 Uiso 1 1 calc R U . . .
C30 C -0.5256(5) 0.2330(3) 0.3353(3) 0.0487(11) Uani 1 1 d . . . . .
H30 H -0.572831 0.194226 0.281937 0.058 Uiso 1 1 calc R U . . .
Cl1 Cl -0.24077(13) 0.02300(8) -0.10474(7) 0.0482(3) Uani 1 1 d . . . . .
Cl2 Cl 0.61992(16) 0.53033(10) -0.25017(10) 0.0696(4) Uani 1 1 d . . . . .
Cl3 Cl 1.16608(14) 0.47010(11) -0.31778(8) 0.0666(4) Uani 1 1 d . . . . .
Cl4 Cl -0.09040(16) 0.34804(10) 0.47578(8) 0.0685(4) Uani 1 1 d . . . . .
Cl5 Cl -0.6682(2) 0.36489(13) 0.52899(11) 0.0929(5) Uani 1 1 d . . . . .
N1 N 0.1551(4) 0.1376(2) -0.0416(2) 0.0381(8) Uani 1 1 d . . . . .
N2 N 0.3638(4) 0.2358(2) -0.0911(2) 0.0366(8) Uani 1 1 d . . . . .
N3 N 0.2363(4) 0.2675(3) -0.1285(3) 0.0550(10) Uani 1 1 d . . . . .
N4 N -0.0454(4) 0.0858(3) 0.1074(2) 0.0406(8) Uani 1 1 d . . . . .
N5 N -0.1522(4) 0.1287(2) 0.2163(2) 0.0383(8) Uani 1 1 d . . . . .
N6 N 0.0069(4) 0.1841(3) 0.2345(2) 0.0569(10) Uani 1 1 d . . . . .
O1 O 0.6440(4) 0.1836(2) -0.00531(19) 0.0490(7) Uani 1 1 d . . . . .
H1A H 0.674505 0.146608 -0.037272 0.074 Uiso 1 1 calc R U . . .
O2 O -0.4437(3) -0.0320(2) 0.22619(19) 0.0493(8) Uani 1 1 d . . . . .
H2A H -0.526311 -0.019933 0.203496 0.074 Uiso 1 1 calc R U . . .
Zn Zn 0.000000 0.000000 0.000000 0.03525(19) Uani 1 2 d S . P . .

loop_
_atom_site_aniso_label
_atom_site_aniso_U_11
_atom_site_aniso_U_22
_atom_site_aniso_U_33
_atom_site_aniso_U_23
_atom_site_aniso_U_13
_atom_site_aniso_U_12
Zn 0.0330(4) 0.0317(4) 0.0398(4) 0.0056(3) 0.0138(3) 0.0034(3)
Cl2 0.0685(9) 0.0551(8) 0.0968(10) 0.0316(7) 0.0315(7) 0.0257(6)
Cl3 0.0433(7) 0.0783(9) 0.0706(8) 0.0032(7) 0.0246(6) -0.0011(6)
Cl4 0.0553(8) 0.0713(9) 0.0649(8) -0.0155(7) 0.0037(6) 0.0013(6)
Cl5 0.0999(12) 0.0941(12) 0.1056(11) -0.0050(9) 0.0524(10) 0.0440(10)
Cl1 0.0416(6) 0.0493(6) 0.0534(6) 0.0097(5) 0.0049(5) 0.0143(5)
N1 0.0306(19) 0.0353(18) 0.0457(19) 0.0067(15) 0.0142(15) 0.0015(14)
N3 0.037(2) 0.056(2) 0.077(3) 0.033(2) 0.0208(19) 0.0142(18)
N2 0.0332(19) 0.0304(17) 0.0436(18) 0.0105(14) 0.0107(15) 0.0028(14)
N5 0.0324(19) 0.0410(19) 0.0379(18) -0.0015(15) 0.0076(14) 0.0047(15)
N4 0.037(2) 0.044(2) 0.0380(18) 0.0014(15) 0.0083(15) 0.0076(16)
C17 0.037(3) 0.061(3) 0.055(3) -0.006(2) 0.012(2) 0.002(2)
O1 0.0522(19) 0.0401(17) 0.0600(19) 0.0169(15) 0.0154(15) 0.0180(15)
O2 0.0370(18) 0.0436(17) 0.0589(18) -0.0063(14) -0.0017(14) 0.0044(14)
C11 0.043(2) 0.038(2) 0.039(2) 0.0115(18) 0.0109(18) 0.0070(18)
C12 0.047(3) 0.040(2) 0.048(2) 0.013(2) 0.013(2) 0.004(2)
C13 0.034(2) 0.052(3) 0.040(2) 0.000(2) 0.0093(18) 0.002(2)
C14 0.045(3) 0.056(3) 0.050(3) 0.008(2) 0.017(2) 0.017(2)
C15 0.055(3) 0.037(2) 0.049(2) 0.0164(19) 0.020(2) 0.008(2)
C10 0.034(2) 0.039(2) 0.036(2) 0.0059(17) 0.0097(17) 0.0037(18)
C9 0.037(2) 0.036(2) 0.041(2) 0.0078(18) 0.0082(18) 0.0015(17)
C3 0.033(2) 0.026(2) 0.044(2) 0.0054(17) 0.0109(17) 0.0028(16)
C4 0.032(2) 0.035(2) 0.046(2) 0.0104(18) 0.0132(18) 0.0041(17)
C5 0.049(3) 0.044(3) 0.043(2) 0.002(2) 0.003(2) 0.004(2)
C8 0.103(5) 0.037(3) 0.083(4) -0.002(3) -0.003(3) 0.002(3)
C6 0.057(3) 0.097(5) 0.067(3) -0.007(3) -0.012(3) 0.009(3)
C7 0.065(3) 0.070(3) 0.056(3) -0.011(3) 0.017(2) 0.015(3)
C1 0.042(2) 0.031(2) 0.041(2) 0.0106(17) 0.0133(18) 0.0034(18)
C2 0.031(2) 0.059(3) 0.079(3) 0.033(3) 0.020(2) 0.013(2)
C16 0.038(2) 0.035(2) 0.044(2) -0.0004(18) 0.0063(19) 0.0039(18)
N6 0.034(2) 0.069(3) 0.056(2) -0.012(2) 0.0073(18) -0.0017(19)
C21 0.126(6) 0.053(3) 0.080(4) 0.028(3) 0.029(4) 0.012(3)
C22 0.078(4) 0.076(4) 0.095(4) 0.013(3) -0.001(3) 0.042(3)
C23 0.117(5) 0.064(4) 0.054(3) 0.011(3) -0.019(3) 0.021(3)
C20 0.065(3) 0.042(3) 0.052(3) 0.010(2) 0.003(2) 0.011(2)
C19 0.042(2) 0.032(2) 0.046(2) 0.0004(18) 0.0103(19) 0.0043(18)
C18 0.034(2) 0.038(2) 0.0318(19) 0.0050(17) 0.0070(16) 0.0052(17)
C24 0.048(3) 0.034(2) 0.039(2) 0.0044(18) 0.0112(19) 0.0047(19)
C25 0.053(3) 0.029(2) 0.038(2) 0.0011(17) 0.0133(19) 0.0050(19)
C30 0.050(3) 0.050(3) 0.046(2) 0.005(2) 0.009(2) 0.015(2)
C29 0.052(3) 0.046(3) 0.063(3) 0.011(2) 0.011(2) 0.013(2)
C28 0.062(3) 0.048(3) 0.068(3) 0.012(2) 0.028(3) 0.020(2)
C27 0.084(4) 0.043(3) 0.048(3) -0.005(2) 0.019(3) 0.014(3)
C26 0.053(3) 0.040(2) 0.047(2) 0.001(2) 0.010(2) 0.007(2)

loop_
_atom_type_symbol
_atom_type_description
_atom_type_scat_dispersion_real
_atom_type_scat_dispersion_imag
_atom_type_scat_source
C C 0.0033 0.0016 'International Tables Vol C Tables 4.2.6.8 and 6.1.1.4'
H H 0.0000 0.0000 'International Tables Vol C Tables 4.2.6.8 and 6.1.1.4'
Cl Cl 0.1484 0.1585 'International Tables Vol C Tables 4.2.6.8 and 6.1.1.4'
N N 0.0061 0.0033 'International Tables Vol C Tables 4.2.6.8 and 6.1.1.4'
O O 0.0106 0.0060 'International Tables Vol C Tables 4.2.6.8 and 6.1.1.4'
Zn Zn 0.2839 1.4301 'International Tables Vol C Tables 4.2.6.8 and 6.1.1.4'

loop_
_geom_angle_atom_site_label_1
_geom_angle_atom_site_label_2
_geom_angle_atom_site_label_3
_geom_angle
_geom_angle_site_symmetry_1
_geom_angle_site_symmetry_3
N4 Zn N4 180.0 . 2
N4 Zn N1 90.32(12) . .
N4 Zn N1 89.68(12) 2 .
N4 Zn N1 89.68(12) . 2
N4 Zn N1 90.32(12) 2 2
N1 Zn N1 180.0 . 2
N4 Zn Cl1 88.31(9) . 2
N4 Zn Cl1 91.69(9) 2 2
N1 Zn Cl1 89.12(9) . 2
N1 Zn Cl1 90.88(9) 2 2
N4 Zn Cl1 91.69(9) . .
N4 Zn Cl1 88.31(9) 2 .
N1 Zn Cl1 90.88(9) . .
N1 Zn Cl1 89.12(9) 2 .
Cl1 Zn Cl1 180.0 2 .
C1 N1 C2 102.3(3) . .
C1 N1 Zn 126.0(3) . .
C2 N1 Zn 129.3(3) . .
C2 N3 N2 102.4(3) . .
C1 N2 N3 108.2(3) . .
C1 N2 C3 129.8(3) . .
N3 N2 C3 121.7(3) . .
C16 N5 N6 108.8(3) . .
C16 N5 C18 129.2(3) . .
N6 N5 C18 122.1(3) . .
C16 N4 C17 103.1(3) . .
C16 N4 Zn 128.4(3) . .
C17 N4 Zn 127.5(3) . .
N6 C17 N4 115.4(4) . .
N6 C17 H17 122.3 . .
N4 C17 H17 122.3 . .
C4 O1 H1A 109.5 . .
C19 O2 H2A 109.5 . .
C10 C11 C12 122.1(4) . .
C10 C11 Cl2 119.4(3) . .
C12 C11 Cl2 118.4(3) . .
C13 C12 C11 119.0(4) . .
C13 C12 H12 120.5 . .
C11 C12 H12 120.5 . .
C12 C13 C14 121.4(4) . .
C12 C13 Cl3 120.0(3) . .
C14 C13 Cl3 118.6(4) . .
C15 C14 C13 118.1(4) . .
C15 C14 H14 120.9 . .
C13 C14 H14 120.9 . .
C14 C15 C10 123.6(4) . .
C14 C15 H15 118.2 . .
C10 C15 H15 118.2 . .
C15 C10 C11 115.6(4) . .
C15 C10 C9 122.2(4) . .
C11 C10 C9 122.2(4) . .
C3 C9 C10 123.5(4) . .
C3 C9 H9 118.2 . .
C10 C9 H9 118.2 . .
C9 C3 N2 117.9(3) . .
C9 C3 C4 125.8(4) . .
N2 C3 C4 116.3(3) . .
O1 C4 C3 111.9(3) . .
O1 C4 C5 108.5(3) . .
C3 C4 C5 115.7(3) . .
O1 C4 H4 106.7 . .
C3 C4 H4 106.7 . .
C5 C4 H4 106.7 . .
C6 C5 C4 107.1(4) . .
C6 C5 C8 109.5(4) . .
C4 C5 C8 108.8(4) . .
C6 C5 C7 108.4(4) . .
C4 C5 C7 113.2(3) . .
C8 C5 C7 109.8(4) . .
C5 C8 H8A 109.5 . .
C5 C8 H8B 109.5 . .
H8A C8 H8B 109.5 . .
C5 C8 H8C 109.5 . .
H8A C8 H8C 109.5 . .
H8B C8 H8C 109.5 . .
C5 C6 H6C 109.5 . .
C5 C6 H6A 109.5 . .
H6C C6 H6A 109.5 . .
C5 C6 H6B 109.5 . .
H6C C6 H6B 109.5 . .
H6A C6 H6B 109.5 . .
C5 C7 H7B 109.5 . .
C5 C7 H7C 109.5 . .
H7B C7 H7C 109.5 . .
C5 C7 H7A 109.5 . .
H7B C7 H7A 109.5 . .
H7C C7 H7A 109.5 . .
N1 C1 N2 111.3(4) . .
N1 C1 H1 124.4 . .
N2 C1 H1 124.4 . .
N3 C2 N1 115.8(4) . .
N3 C2 H2 122.1 . .
N1 C2 H2 122.1 . .
N4 C16 N5 110.8(4) . .
N4 C16 H16 124.6 . .
N5 C16 H16 124.6 . .
C17 N6 N5 101.9(3) . .
C20 C21 H21A 109.5 . .
C20 C21 H21C 109.5 . .
H21A C21 H21C 109.5 . .
C20 C21 H21B 109.5 . .
H21A C21 H21B 109.5 . .
H21C C21 H21B 109.5 . .
C20 C22 H22C 109.5 . .
C20 C22 H22B 109.5 . .
H22C C22 H22B 109.5 . .
C20 C22 H22A 109.5 . .
H22C C22 H22A 109.5 . .
H22B C22 H22A 109.5 . .
C20 C23 H23C 109.5 . .
C20 C23 H23B 109.5 . .
H23C C23 H23B 109.5 . .
C20 C23 H23A 109.5 . .
H23C C23 H23A 109.5 . .
H23B C23 H23A 109.5 . .
C22 C20 C23 111.2(5) . .
C22 C20 C19 112.8(4) . .
C23 C20 C19 108.7(4) . .
C22 C20 C21 109.3(5) . .
C23 C20 C21 108.5(4) . .
C19 C20 C21 106.1(4) . .
O2 C19 C18 110.8(3) . .
O2 C19 C20 108.2(3) . .
C18 C19 C20 114.5(4) . .
O2 C19 H19 107.7 . .
C18 C19 H19 107.7 . .
C20 C19 H19 107.7 . .
C24 C18 N5 116.8(4) . .
C24 C18 C19 126.0(4) . .
N5 C18 C19 117.0(3) . .
C18 C24 C25 126.6(4) . .
C18 C24 H24 116.7 . .
C25 C24 H24 116.7 . .
C30 C25 C26 116.2(4) . .
C30 C25 C24 122.6(4) . .
C26 C25 C24 121.0(4) . .
C29 C30 C25 123.4(4) . .
C29 C30 H30 118.3 . .
C25 C30 H30 118.3 . .
C30 C29 C28 118.4(5) . .
C30 C29 H29 120.8 . .
C28 C29 H29 120.8 . .
C27 C28 C29 121.2(4) . .
C27 C28 Cl5 118.1(4) . .
C29 C28 Cl5 120.7(4) . .
C28 C27 C26 118.9(4) . .
C28 C27 H27 120.5 . .
C26 C27 H27 120.5 . .
C27 C26 C25 121.9(4) . .
C27 C26 Cl4 119.4(4) . .
C25 C26 Cl4 118.8(3) . .

loop_
_geom_bond_atom_site_label_1
_geom_bond_atom_site_label_2
_geom_bond_distance
_geom_bond_site_symmetry_2
Zn N4 2.143(3) .
Zn N4 2.143(3) 2
Zn N1 2.151(3) .
Zn N1 2.151(3) 2
Zn Cl1 2.5546(11) 2
Zn Cl1 2.5546(11) .
Cl2 C11 1.727(4) .
Cl3 C13 1.732(4) .
Cl4 C26 1.735(5) .
Cl5 C28 1.733(5) .
N1 C1 1.304(5) .
N1 C2 1.352(5) .
N3 C2 1.299(5) .
N3 N2 1.370(5) .
N2 C1 1.342(4) .
N2 C3 1.433(5) .
N5 C16 1.334(5) .
N5 N6 1.370(5) .
N5 C18 1.429(5) .
N4 C16 1.301(5) .
N4 C17 1.340(5) .
C17 N6 1.308(5) .
C17 H17 0.9300 .
O1 C4 1.432(4) .
O1 H1A 0.8200 .
O2 C19 1.418(4) .
O2 H2A 0.8200 .
C11 C10 1.393(5) .
C11 C12 1.394(6) .
C12 C13 1.356(6) .
C12 H12 0.9300 .
C13 C14 1.386(6) .
C14 C15 1.368(6) .
C14 H14 0.9300 .
C15 C10 1.392(6) .
C15 H15 0.9300 .
C10 C9 1.466(5) .
C9 C3 1.330(5) .
C9 H9 0.9300 .
C3 C4 1.502(5) .
C4 C5 1.531(6) .
C4 H4 0.9800 .
C5 C6 1.531(6) .
C5 C8 1.533(6) .
C5 C7 1.538(6) .
C8 H8A 0.9600 .
C8 H8B 0.9600 .
C8 H8C 0.9600 .
C6 H6C 0.9600 .
C6 H6A 0.9600 .
C6 H6B 0.9600 .
C7 H7B 0.9600 .
C7 H7C 0.9600 .
C7 H7A 0.9600 .
C1 H1 0.9300 .
C2 H2 0.9300 .
C16 H16 0.9300 .
C21 C20 1.548(7) .
C21 H21A 0.9600 .
C21 H21C 0.9600 .
C21 H21B 0.9600 .
C22 C20 1.507(7) .
C22 H22C 0.9600 .
C22 H22B 0.9600 .
C22 H22A 0.9600 .
C23 C20 1.531(6) .
C23 H23C 0.9600 .
C23 H23B 0.9600 .
C23 H23A 0.9600 .
C20 C19 1.542(6) .
C19 C18 1.514(5) .
C19 H19 0.9800 .
C18 C24 1.330(5) .
C24 C25 1.472(6) .
C24 H24 0.9300 .
C25 C30 1.376(6) .
C25 C26 1.397(5) .
C30 C29 1.363(6) .
C30 H30 0.9300 .
C29 C28 1.377(6) .
C29 H29 0.9300 .
C28 C27 1.366(7) .
C27 C26 1.377(6) .
C27 H27 0.9300 .

loop_
_geom_hbond_atom_site_label_D
_geom_hbond_atom_site_label_H
_geom_hbond_atom_site_label_A
_geom_hbond_distance_DH
_geom_hbond_distance_HA
_geom_hbond_distance_DA
_geom_hbond_angle_DHA
_geom_hbond_site_symmetry_A
_geom_hbond_publ_flag
O1 H1A Cl1 0.82 2.32 3.125(3) 169.2 1_655 yes
O2 H2A Cl1 0.82 2.34 3.133(3) 162.1 2_455 yes

loop_
_geom_torsion_atom_site_label_1
_geom_torsion_atom_site_label_2
_geom_torsion_atom_site_label_3
_geom_torsion_atom_site_label_4
_geom_torsion
_geom_torsion_site_symmetry_1
_geom_torsion_site_symmetry_2
_geom_torsion_site_symmetry_3
_geom_torsion_site_symmetry_4
C2 N3 N2 C1 -0.1(5) . . . .
C2 N3 N2 C3 174.1(4) . . . .
C16 N4 C17 N6 0.0(5) . . . .
Zn N4 C17 N6 -169.3(3) . . . .
C10 C11 C12 C13 1.4(6) . . . .
Cl2 C11 C12 C13 178.5(3) . . . .
C11 C12 C13 C14 2.7(6) . . . .
C11 C12 C13 Cl3 -175.9(3) . . . .
C12 C13 C14 C15 -3.0(6) . . . .
Cl3 C13 C14 C15 175.7(3) . . . .
C13 C14 C15 C10 -0.9(6) . . . .
C14 C15 C10 C11 4.7(6) . . . .
C14 C15 C10 C9 -176.5(4) . . . .
C12 C11 C10 C15 -4.9(6) . . . .
Cl2 C11 C10 C15 178.0(3) . . . .
C12 C11 C10 C9 176.3(4) . . . .
Cl2 C11 C10 C9 -0.8(5) . . . .
C15 C10 C9 C3 60.8(6) . . . .
C11 C10 C9 C3 -120.5(5) . . . .
C10 C9 C3 N2 -176.0(3) . . . .
C10 C9 C3 C4 6.8(6) . . . .
C1 N2 C3 C9 145.6(4) . . . .
N3 N2 C3 C9 -27.3(5) . . . .
C1 N2 C3 C4 -37.0(5) . . . .
N3 N2 C3 C4 150.1(4) . . . .
C9 C3 C4 O1 -131.8(4) . . . .
N2 C3 C4 O1 51.0(4) . . . .
C9 C3 C4 C5 103.2(5) . . . .
N2 C3 C4 C5 -74.0(4) . . . .
O1 C4 C5 C6 63.8(4) . . . .
C3 C4 C5 C6 -169.5(4) . . . .
O1 C4 C5 C8 -177.9(4) . . . .
C3 C4 C5 C8 -51.2(5) . . . .
O1 C4 C5 C7 -55.6(5) . . . .
C3 C4 C5 C7 71.1(5) . . . .
C2 N1 C1 N2 -0.1(4) . . . .
Zn N1 C1 N2 163.5(2) . . . .
N3 N2 C1 N1 0.1(5) . . . .
C3 N2 C1 N1 -173.5(3) . . . .
N2 N3 C2 N1 0.0(5) . . . .
C1 N1 C2 N3 0.0(5) . . . .
Zn N1 C2 N3 -162.8(3) . . . .
C17 N4 C16 N5 -0.1(5) . . . .
Zn N4 C16 N5 169.1(3) . . . .
N6 N5 C16 N4 0.2(5) . . . .
C18 N5 C16 N4 179.9(4) . . . .
N4 C17 N6 N5 0.1(5) . . . .
C16 N5 N6 C17 -0.1(5) . . . .
C18 N5 N6 C17 -179.9(4) . . . .
C22 C20 C19 O2 53.6(5) . . . .
C23 C20 C19 O2 177.4(4) . . . .
C21 C20 C19 O2 -66.1(5) . . . .
C22 C20 C19 C18 -70.6(5) . . . .
C23 C20 C19 C18 53.2(5) . . . .
C21 C20 C19 C18 169.8(4) . . . .
C16 N5 C18 C24 -134.0(4) . . . .
N6 N5 C18 C24 45.7(5) . . . .
C16 N5 C18 C19 50.2(5) . . . .
N6 N5 C18 C19 -130.1(4) . . . .
O2 C19 C18 C24 134.7(4) . . . .
C20 C19 C18 C24 -102.6(5) . . . .
O2 C19 C18 N5 -50.0(4) . . . .
C20 C19 C18 N5 72.7(4) . . . .
N5 C18 C24 C25 178.8(4) . . . .
C19 C18 C24 C25 -5.8(7) . . . .
C18 C24 C25 C30 -61.2(6) . . . .
C18 C24 C25 C26 123.4(5) . . . .
C26 C25 C30 C29 -0.1(7) . . . .
C24 C25 C30 C29 -175.7(4) . . . .
C25 C30 C29 C28 1.3(7) . . . .
C30 C29 C28 C27 -1.5(7) . . . .
C30 C29 C28 Cl5 178.7(4) . . . .
C29 C28 C27 C26 0.6(7) . . . .
Cl5 C28 C27 C26 -179.6(4) . . . .
C28 C27 C26 C25 0.6(7) . . . .
C28 C27 C26 Cl4 -179.6(4) . . . .
C30 C25 C26 C27 -0.8(6) . . . .
C24 C25 C26 C27 174.8(4) . . . .
C30 C25 C26 Cl4 179.4(3) . . . .
C24 C25 C26 Cl4 -5.0(5) . . . .
